data_2209072
loop_
_publ_author_name
'Wang, Zi-Liang'
'Li, Ming-Xue'
'Wei, Lin-Heng'
'Wang, Jing-Ping'

_publ_section_title
;
 2-Methylpyridinium saccharinate
;
_journal_coeditor_code AT2033
_journal_issue 6
_journal_name_full 'Acta Crystallographica Section E'
_journal_page_first o2171
_journal_page_last o2172
_journal_paper_doi 10.1107/S1600536806016023
_journal_volume 62
_journal_year 2006
_chemical_formula_iupac 'C6 H8 N +, C7 H4 N O3 S -'
_chemical_formula_moiety 'C6 H8 N +, C7 H4 N O3 S -'
_chemical_formula_sum 'C13 H12 N2 O3 S'
_chemical_formula_weight 276.31
_chemical_name_systematic
;
2-Methylpyridinium saccharinate
;
_space_group_IT_number 14
_symmetry_cell_setting monoclinic
_symmetry_space_group_name_Hall '-P 2ybc'
_symmetry_space_group_name_H-M 'P 1 21/c 1'
_atom_sites_solution_hydrogens geom
_atom_sites_solution_primary direct
_atom_sites_solution_secondary difmap
_audit_creation_method SHELXL-97
_cell_angle_alpha 90.00
_cell_angle_beta 107.553(2)
_cell_angle_gamma 90.00
_cell_formula_units_Z 8
_cell_length_a 15.5187(13)
_cell_length_b 10.6596(9)
_cell_length_c 16.2842(13)
_cell_measurement_reflns_used 6381
_cell_measurement_temperature 292(2)
_cell_measurement_theta_max 28.16
_cell_measurement_theta_min 2.32
_cell_volume 2568.4(4)
_computing_cell_refinement 'SAINT-Plus (Bruker, 2001)'
_computing_data_collection 'SMART (Bruker, 2001)'
_computing_data_reduction SAINT-Plus
_computing_molecular_graphics 'PLATON (Spek, 2003)'
_computing_publication_material PLATON
_computing_structure_refinement 'SHELXL97 (Sheldrick, 1997)'
_computing_structure_solution 'SHELXS97 (Sheldrick, 1997)'
_diffrn_ambient_temperature 292(2)
_diffrn_measured_fraction_theta_full 0.999
_diffrn_measured_fraction_theta_max 0.999
_diffrn_measurement_device_type 'Bruker SMART APEX CCD area-detector'
_diffrn_measurement_method 'Sets of exposures each taken over 0.3\% \w rotation'
_diffrn_radiation_monochromator graphite
_diffrn_radiation_source 'fine-focus sealed tube'
_diffrn_radiation_type MoK\a
_diffrn_radiation_wavelength 0.71073
_diffrn_reflns_av_R_equivalents 0.0417
_diffrn_reflns_av_sigmaI/netI 0.0344
_diffrn_reflns_limit_h_max 17
_diffrn_reflns_limit_h_min -19
_diffrn_reflns_limit_k_max 13
_diffrn_reflns_limit_k_min -9
_diffrn_reflns_limit_l_max 20
_diffrn_reflns_limit_l_min -20
_diffrn_reflns_number 15255
_diffrn_reflns_theta_full 27.00
_diffrn_reflns_theta_max 27.00
_diffrn_reflns_theta_min 2.32
_diffrn_standards_number 0
_exptl_absorpt_coefficient_mu 0.257
_exptl_absorpt_correction_type none
_exptl_crystal_colour COLORLESS
_exptl_crystal_density_diffrn 1.429
_exptl_crystal_density_method 'not measured'
_exptl_crystal_description block
_exptl_crystal_F_000 1152
_exptl_crystal_size_max 0.30
_exptl_crystal_size_mid 0.30
_exptl_crystal_size_min 0.25
_refine_diff_density_max 0.219
_refine_diff_density_min -0.400
_refine_ls_extinction_method none
_refine_ls_goodness_of_fit_ref 1.050
_refine_ls_hydrogen_treatment constr
_refine_ls_matrix_type full
_refine_ls_number_parameters 345
_refine_ls_number_reflns 5598
_refine_ls_number_restraints 0
_refine_ls_restrained_S_all 1.050
_refine_ls_R_factor_all 0.0542
_refine_ls_R_factor_gt 0.0446
_refine_ls_shift/su_max 0.002
_refine_ls_shift/su_mean 0.000
_refine_ls_structure_factor_coef Fsqd
_refine_ls_weighting_details 'calc w=1/[\s^2^(Fo^2^)+(0.0792P)^2^+0.0218P] where P=(Fo^2^+2Fc^2^)/3'
_refine_ls_weighting_scheme calc
_refine_ls_wR_factor_gt 0.1208
_refine_ls_wR_factor_ref 0.1268
_reflns_number_gt 4565
_reflns_number_total 5598
_reflns_threshold_expression I>2\s(I)
_cod_data_source_file at2033.cif
_cod_data_source_block I
_cod_original_sg_symbol_H-M 'P 21/c'
_cod_database_code 2209072
_cod_database_fobs_code 2209072

loop_
_symmetry_equiv_pos_as_xyz
'x, y, z'
'-x, y+1/2, -z+1/2'
'-x, -y, -z'
'x, -y-1/2, z-1/2'

loop_
_atom_site_type_symbol
_atom_site_label
_atom_site_fract_x
_atom_site_fract_y
_atom_site_fract_z
_atom_site_U_iso_or_equiv
_atom_site_adp_type
_atom_site_calc_flag
_atom_site_refinement_flags
_atom_site_occupancy
S S2 1.04577(3) 0.78098(4) 0.10346(3) 0.04060(14) Uani d . 1
O O4 0.96137(8) 0.46040(11) 0.09318(8) 0.0531(3) Uani d . 1
C C25 0.92237(12) 0.71697(15) 0.27926(11) 0.0414(4) Uani d . 1
N N3 1.05228(9) 0.63390(12) 0.12748(9) 0.0413(3) Uani d . 1
O O5 1.05249(10) 0.85515(12) 0.17876(9) 0.0618(4) Uani d . 1
C C14 0.97652(11) 0.57373(15) 0.08477(10) 0.0388(4) Uani d . 1
C C20 0.93454(11) 0.77890(15) 0.03209(10) 0.0385(4) Uani d . 1
C C15 0.90682(10) 0.65601(15) 0.02575(10) 0.0371(3) Uani d . 1
N N4 0.91271(9) 0.84054(13) 0.28659(9) 0.0420(3) Uani d . 1
H H4A 0.9547 0.8807 0.3240 0.050 Uiso calc R 1
O O6 1.10768(8) 0.81514(13) 0.05692(9) 0.0557(3) Uani d . 1
C C19 0.88111(13) 0.87453(17) -0.01434(12) 0.0504(4) Uani d . 1
H H19 0.9009 0.9573 -0.0095 0.060 Uiso calc R 1
C C23 0.77757(14) 0.71711(19) 0.17196(14) 0.0602(5) Uani d . 1
H H23 0.7307 0.6739 0.1330 0.072 Uiso calc R 1
C C16 0.82293(11) 0.62252(18) -0.02910(11) 0.0480(4) Uani d . 1
H H16 0.8037 0.5395 -0.0342 0.058 Uiso calc R 1
C C21 0.84098(12) 0.90561(18) 0.23880(12) 0.0519(5) Uani d . 1
H H21 0.8382 0.9919 0.2459 0.062 Uiso calc R 1
C C24 0.85176(13) 0.65310(18) 0.22136(12) 0.0539(5) Uani d . 1
H H24 0.8548 0.5665 0.2161 0.065 Uiso calc R 1
C C18 0.79708(13) 0.8410(2) -0.06810(13) 0.0576(5) Uani d . 1
H H18 0.7588 0.9027 -0.0996 0.069 Uiso calc R 1
C C22 0.77228(13) 0.84508(19) 0.17997(13) 0.0578(5) Uani d . 1
H H22 0.7228 0.8894 0.1459 0.069 Uiso calc R 1
C C17 0.76872(13) 0.7168(2) -0.07601(13) 0.0566(5) Uani d . 1
H H17 0.7122 0.6966 -0.1135 0.068 Uiso calc R 1
S S1 0.46575(3) 0.22594(4) 0.07453(3) 0.03795(13) Uani d . 1
O O1 0.55763(8) 0.54267(11) 0.11659(8) 0.0504(3) Uani d . 1
N N1 0.46302(9) 0.37281(12) 0.09686(9) 0.0396(3) Uani d . 1
O O3 0.40000(9) 0.19438(12) -0.00599(8) 0.0529(3) Uani d . 1
O O2 0.46192(9) 0.15049(12) 0.14646(8) 0.0543(3) Uani d . 1
C C7 0.54006(11) 0.43009(15) 0.09821(9) 0.0368(3) Uani d . 1
N N2 0.56727(9) 0.17550(13) 0.34204(8) 0.0399(3) Uani d . 1
H H2A 0.5261 0.1333 0.3552 0.048 Uiso calc R 1
C C8 0.55105(12) 0.29649(15) 0.32030(10) 0.0385(4) Uani d . 1
C C1 0.57569(11) 0.22470(15) 0.06318(10) 0.0378(4) Uani d . 1
C C6 0.60768(11) 0.34572(15) 0.07778(10) 0.0371(4) Uani d . 1
C C2 0.62631(13) 0.12843(17) 0.04379(11) 0.0486(4) Uani d . 1
H H2 0.6041 0.0469 0.0341 0.058 Uiso calc R 1
C C12 0.64428(12) 0.11714(18) 0.34425(12) 0.0519(5) Uani d . 1
H H12 0.6524 0.0330 0.3597 0.062 Uiso calc R 1
C C9 0.61841(12) 0.36423(17) 0.30094(11) 0.0470(4) Uani d . 1
H H9 0.6099 0.4489 0.2870 0.056 Uiso calc R 1
C C10 0.69776(13) 0.3064(2) 0.30237(12) 0.0575(5) Uani d . 1
H H10 0.7429 0.3517 0.2889 0.069 Uiso calc R 1
C C5 0.69291(12) 0.37489(18) 0.07313(12) 0.0497(4) Uani d . 1
H H5 0.7151 0.4563 0.0829 0.060 Uiso calc R 1
C C3 0.71161(14) 0.1595(2) 0.03952(13) 0.0579(5) Uani d . 1
H H3 0.7476 0.0971 0.0269 0.069 Uiso calc R 1
C C4 0.74448(14) 0.2801(2) 0.05353(13) 0.0571(5) Uani d . 1
H H4 0.8018 0.2981 0.0498 0.069 Uiso calc R 1
C C11 0.71069(14) 0.1817(2) 0.32365(14) 0.0608(5) Uani d . 1
H H11 0.7641 0.1418 0.3240 0.073 Uiso calc R 1
C C13 0.46184(13) 0.34798(18) 0.31630(12) 0.0515(4) Uani d . 1
H H13A 0.4206 0.3346 0.2598 0.077 Uiso calc R 1
H H13B 0.4673 0.4363 0.3284 0.077 Uiso calc R 1
H H13C 0.4395 0.3066 0.3581 0.077 Uiso calc R 1
C C26 1.00758(13) 0.65870(18) 0.33176(12) 0.0535(5) Uani d . 1
H H26A 1.0537 0.6716 0.3044 0.080 Uiso calc R 1
H H26B 0.9984 0.5704 0.3370 0.080 Uiso calc R 1
H H26C 1.0260 0.6963 0.3880 0.080 Uiso calc R 1

loop_
_atom_site_aniso_label
_atom_site_aniso_U_11
_atom_site_aniso_U_22
_atom_site_aniso_U_33
_atom_site_aniso_U_12
_atom_site_aniso_U_13
_atom_site_aniso_U_23
S2 0.0384(2) 0.0310(2) 0.0494(3) -0.00037(16) 0.00879(19) 0.00472(17)
O4 0.0531(7) 0.0298(6) 0.0670(8) -0.0013(5) 0.0038(6) 0.0088(6)
C25 0.0472(10) 0.0366(9) 0.0425(9) -0.0048(7) 0.0165(8) -0.0047(7)
N3 0.0390(7) 0.0315(7) 0.0486(8) 0.0025(6) 0.0060(6) 0.0056(6)
O5 0.0777(10) 0.0418(7) 0.0616(8) -0.0045(7) 0.0144(7) -0.0085(6)
C14 0.0402(9) 0.0301(8) 0.0455(9) 0.0046(7) 0.0121(7) 0.0051(7)
C20 0.0357(9) 0.0345(9) 0.0455(9) 0.0059(6) 0.0122(7) 0.0068(7)
C15 0.0345(8) 0.0343(8) 0.0422(8) 0.0032(6) 0.0115(7) 0.0050(7)
N4 0.0404(7) 0.0358(7) 0.0489(8) -0.0066(6) 0.0122(6) -0.0082(6)
O6 0.0394(7) 0.0540(8) 0.0729(9) -0.0059(6) 0.0157(6) 0.0153(7)
C19 0.0487(10) 0.0373(9) 0.0658(11) 0.0115(8) 0.0184(9) 0.0147(8)
C23 0.0530(12) 0.0584(13) 0.0609(12) -0.0117(9) 0.0048(10) -0.0164(10)
C16 0.0383(9) 0.0495(10) 0.0534(10) -0.0019(8) 0.0097(8) 0.0037(8)
C21 0.0460(10) 0.0392(10) 0.0698(12) 0.0006(8) 0.0165(9) -0.0041(9)
C24 0.0606(12) 0.0401(10) 0.0580(11) -0.0109(8) 0.0133(9) -0.0142(8)
C18 0.0441(10) 0.0613(13) 0.0647(12) 0.0209(9) 0.0125(9) 0.0195(10)
C22 0.0450(10) 0.0561(12) 0.0660(12) 0.0006(9) 0.0073(9) -0.0019(10)
C17 0.0343(9) 0.0699(14) 0.0590(12) 0.0059(9) 0.0041(8) 0.0056(10)
S1 0.0413(2) 0.0325(2) 0.0385(2) -0.00194(16) 0.00971(18) -0.00366(16)
O1 0.0621(8) 0.0292(6) 0.0645(8) -0.0005(5) 0.0259(6) -0.0057(6)
N1 0.0419(8) 0.0340(7) 0.0438(7) 0.0037(6) 0.0141(6) -0.0025(6)
O3 0.0462(7) 0.0552(8) 0.0500(7) -0.0072(6) 0.0035(6) -0.0122(6)
O2 0.0681(8) 0.0426(7) 0.0539(7) -0.0071(6) 0.0209(6) 0.0041(6)
C7 0.0448(9) 0.0302(8) 0.0348(8) 0.0034(7) 0.0110(7) 0.0001(6)
N2 0.0399(7) 0.0371(7) 0.0394(7) -0.0047(6) 0.0068(6) 0.0015(6)
C8 0.0444(9) 0.0364(9) 0.0312(8) -0.0021(7) 0.0061(7) -0.0005(6)
C1 0.0428(9) 0.0339(8) 0.0341(8) 0.0049(7) 0.0080(7) -0.0006(6)
C6 0.0418(9) 0.0345(8) 0.0347(8) 0.0023(7) 0.0111(7) -0.0019(6)
C2 0.0552(11) 0.0352(9) 0.0528(10) 0.0109(8) 0.0126(8) -0.0042(8)
C12 0.0440(10) 0.0436(10) 0.0598(11) 0.0024(8) 0.0034(8) -0.0027(8)
C9 0.0519(10) 0.0437(10) 0.0413(9) -0.0090(8) 0.0078(8) 0.0059(7)
C10 0.0456(11) 0.0722(14) 0.0527(11) -0.0168(9) 0.0119(9) 0.0049(10)
C5 0.0478(10) 0.0459(10) 0.0564(11) -0.0043(8) 0.0170(8) -0.0031(8)
C3 0.0554(11) 0.0586(12) 0.0611(12) 0.0218(10) 0.0198(9) -0.0028(10)
C4 0.0438(11) 0.0668(14) 0.0630(12) 0.0071(9) 0.0193(9) 0.0002(10)
C11 0.0425(10) 0.0688(14) 0.0681(13) 0.0026(10) 0.0122(9) -0.0084(11)
C13 0.0546(11) 0.0482(11) 0.0533(10) 0.0072(8) 0.0188(9) 0.0023(8)
C26 0.0582(11) 0.0452(10) 0.0536(11) 0.0021(9) 0.0116(9) 0.0033(9)

loop_
_atom_type_symbol
_atom_type_description
_atom_type_scat_dispersion_real
_atom_type_scat_dispersion_imag
_atom_type_scat_source
C C 0.0033 0.0016 'International Tables Vol C Tables 4.2.6.8 and 6.1.1.4'
H H 0.0000 0.0000 'International Tables Vol C Tables 4.2.6.8 and 6.1.1.4'
N N 0.0061 0.0033 'International Tables Vol C Tables 4.2.6.8 and 6.1.1.4'
O O 0.0106 0.0060 'International Tables Vol C Tables 4.2.6.8 and 6.1.1.4'
S S 0.1246 0.1234 'International Tables Vol C Tables 4.2.6.8 and 6.1.1.4'

loop_
_geom_angle_atom_site_label_1
_geom_angle_atom_site_label_2
_geom_angle_atom_site_label_3
_geom_angle
O5 S2 O6 114.99(9)
O5 S2 N3 110.19(8)
O6 S2 N3 111.79(8)
O5 S2 C20 111.93(8)
O6 S2 C20 109.39(8)
N3 S2 C20 97.16(7)
N4 C25 C24 117.21(17)
N4 C25 C26 117.91(15)
C24 C25 C26 124.87(16)
C14 N3 S2 111.10(11)
O4 C14 N3 125.02(15)
O4 C14 C15 121.02(15)
N3 C14 C15 113.92(14)
C15 C20 C19 122.58(16)
C15 C20 S2 106.46(11)
C19 C20 S2 130.91(14)
C20 C15 C16 120.44(15)
C20 C15 C14 111.21(14)
C16 C15 C14 128.34(15)
C25 N4 C21 123.62(15)
C25 N4 H4A 118.2
C21 N4 H4A 118.2
C18 C19 C20 116.81(18)
C18 C19 H19 121.6
C20 C19 H19 121.6
C24 C23 C22 120.11(18)
C24 C23 H23 119.9
C22 C23 H23 119.9
C17 C16 C15 117.76(18)
C17 C16 H16 121.1
C15 C16 H16 121.1
N4 C21 C22 119.94(18)
N4 C21 H21 120.0
C22 C21 H21 120.0
C23 C24 C25 120.35(18)
C23 C24 H24 119.8
C25 C24 H24 119.8
C19 C18 C17 121.18(17)
C19 C18 H18 119.4
C17 C18 H18 119.4
C21 C22 C23 118.70(19)
C21 C22 H22 120.7
C23 C22 H22 120.7
C16 C17 C18 121.22(17)
C16 C17 H17 119.4
C18 C17 H17 119.4
O2 S1 O3 114.84(8)
O2 S1 N1 110.47(7)
O3 S1 N1 111.94(8)
O2 S1 C1 111.04(8)
O3 S1 C1 110.14(7)
N1 S1 C1 97.04(7)
C7 N1 S1 111.31(11)
O1 C7 N1 124.98(15)
O1 C7 C6 121.03(15)
N1 C7 C6 113.97(14)
C12 N2 C8 123.31(15)
C12 N2 H2A 118.3
C8 N2 H2A 118.3
N2 C8 C9 117.90(16)
N2 C8 C13 117.98(15)
C9 C8 C13 124.10(16)
C6 C1 C2 122.25(17)
C6 C1 S1 106.47(12)
C2 C1 S1 131.28(14)
C1 C6 C5 120.14(16)
C1 C6 C7 111.20(15)
C5 C6 C7 128.66(16)
C1 C2 C3 116.77(18)
C1 C2 H2 121.6
C3 C2 H2 121.6
N2 C12 C11 119.62(18)
N2 C12 H12 120.2
C11 C12 H12 120.2
C10 C9 C8 119.87(17)
C10 C9 H9 120.1
C8 C9 H9 120.1
C9 C10 C11 120.12(18)
C9 C10 H10 119.9
C11 C10 H10 119.9
C6 C5 C4 118.52(18)
C6 C5 H5 120.7
C4 C5 H5 120.7
C4 C3 C2 121.74(18)
C4 C3 H3 119.1
C2 C3 H3 119.1
C3 C4 C5 120.58(19)
C3 C4 H4 119.7
C5 C4 H4 119.7
C12 C11 C10 119.16(19)
C12 C11 H11 120.4
C10 C11 H11 120.4
C8 C13 H13A 109.5
C8 C13 H13B 109.5
H13A C13 H13B 109.5
C8 C13 H13C 109.5
H13A C13 H13C 109.5
H13B C13 H13C 109.5
C25 C26 H26A 109.5
C25 C26 H26B 109.5
H26A C26 H26B 109.5
C25 C26 H26C 109.5
H26A C26 H26C 109.5
H26B C26 H26C 109.5

loop_
_geom_bond_atom_site_label_1
_geom_bond_atom_site_label_2
_geom_bond_distance
S2 O5 1.4362(14)
S2 O6 1.4385(13)
S2 N3 1.6116(14)
S2 C20 1.7665(17)
O4 C14 1.2461(19)
C25 N4 1.335(2)
C25 C24 1.389(2)
C25 C26 1.478(3)
N3 C14 1.336(2)
C14 C15 1.495(2)
C20 C15 1.373(2)
C20 C19 1.386(2)
C15 C16 1.385(2)
N4 C21 1.343(2)
N4 H4A 0.8600
C19 C18 1.381(3)
C19 H19 0.9300
C23 C24 1.371(3)
C23 C22 1.375(3)
C23 H23 0.9300
C16 C17 1.383(2)
C16 H16 0.9300
C21 C22 1.362(3)
C21 H21 0.9300
C24 H24 0.9300
C18 C17 1.389(3)
C18 H18 0.9300
C22 H22 0.9300
C17 H17 0.9300
S1 O2 1.4368(13)
S1 O3 1.4375(12)
S1 N1 1.6107(14)
S1 C1 1.7707(18)
O1 C7 1.2469(19)
N1 C7 1.337(2)
C7 C6 1.494(2)
N2 C12 1.338(2)
N2 C8 1.341(2)
N2 H2A 0.8600
C8 C9 1.383(2)
C8 C13 1.472(2)
C1 C6 1.377(2)
C1 C2 1.386(2)
C6 C5 1.383(2)
C2 C3 1.386(3)
C2 H2 0.9300
C12 C11 1.363(3)
C12 H12 0.9300
C9 C10 1.371(3)
C9 H9 0.9300
C10 C11 1.373(3)
C10 H10 0.9300
C5 C4 1.384(3)
C5 H5 0.9300
C3 C4 1.377(3)
C3 H3 0.9300
C4 H4 0.9300
C11 H11 0.9300
C13 H13A 0.9600
C13 H13B 0.9600
C13 H13C 0.9600
C26 H26A 0.9600
C26 H26B 0.9600
C26 H26C 0.9600

loop_
_geom_hbond_atom_site_label_D
_geom_hbond_atom_site_label_H
_geom_hbond_atom_site_label_A
_geom_hbond_site_symmetry_A
_geom_hbond_distance_DH
_geom_hbond_distance_HA
_geom_hbond_distance_DA
_geom_hbond_angle_DHA
N2 H2A O1 2_645 0.86 1.79 2.6463(18) 178.7
N4 H4A O4 2_755 0.86 1.78 2.6413(18) 176.2

loop_
_cod_related_entry_id
_cod_related_entry_database
_cod_related_entry_code
1 ChemSpider 30654956
